data_1500035
loop_
_publ_author_name
'Carmen R. Maldonado'
'Miguel Quir\'os'
'Juan M. Salas'

_publ_contact_author_address
;
     Departamento de Qu\'imica Inorg\'anica
     Facultad de Ciencias
     Universidad de Granada
     18071 Granada
     SPAIN
;
_publ_contact_author_email mquiros@ugr.es
_publ_contact_author_fax 34-58-248526
_publ_contact_author_name 'Miguel Quir\'os'
_publ_contact_author_phone 34-58-240441
_journal_name_full Polyhedron
_journal_page_first 911
_journal_page_last 916
_journal_paper_doi 10.1016/j.poly.2009.01.037
_journal_volume 28
_journal_year 2009
_chemical_formula_moiety 'C10 H18 N2 O4 Zn 2+, 2(C6 H6 N5 O2 1-)'
_chemical_formula_sum 'C22 H30 N12 O8 Zn'
_chemical_formula_weight 655.95
_chemical_name_systematic
; 
 ? 
;
_space_group_IT_number 2
_symmetry_cell_setting triclinic
_symmetry_space_group_name_Hall '-P 1'
_symmetry_space_group_name_H-M 'P -1'
_atom_sites_solution_hydrogens mixed
_atom_sites_solution_primary heavy
_atom_sites_solution_secondary difmap
_audit_creation_method SHELXL-97
_cell_angle_alpha 86.016(2)
_cell_angle_beta 86.980(2)
_cell_angle_gamma 66.6810(10)
_cell_formula_units_Z 1
_cell_length_a 8.4090(9)
_cell_length_b 8.9126(9)
_cell_length_c 9.9452(10)
_cell_measurement_reflns_used 6128
_cell_measurement_temperature 100(2)
_cell_measurement_theta_max 28.2
_cell_measurement_theta_min 2.5
_cell_volume 682.56(12)
_computing_cell_refinement 'Bruker SMART'
_computing_data_collection 'Bruker SMART (Bruker, 1999)'
_computing_data_reduction 'Bruker SAINT (Bruker, 1999)'
_computing_molecular_graphics 'Xtal_GX (Hall & du Boulay, 1997)'
_computing_publication_material SHELXL-97
_computing_structure_refinement 'SHELXL-97 (Sheldrick, 1997a)'
_computing_structure_solution 'SHELXS-97 (Sheldrick, 1997b)'
_diffrn_ambient_temperature 100(2)
_diffrn_detector_area_resol_mean 8.26
_diffrn_measured_fraction_theta_full 0.990
_diffrn_measured_fraction_theta_max 0.917
_diffrn_measurement_device_type 'Bruker SMART APEX CCD system'
_diffrn_measurement_method '\f and \w scans'
_diffrn_radiation_monochromator graphite
_diffrn_radiation_source 'fine-focus sealed tube'
_diffrn_radiation_type MoK\a
_diffrn_radiation_wavelength 0.71073
_diffrn_reflns_av_R_equivalents 0.0160
_diffrn_reflns_av_sigmaI/netI 0.0193
_diffrn_reflns_limit_h_max 10
_diffrn_reflns_limit_h_min -10
_diffrn_reflns_limit_k_max 11
_diffrn_reflns_limit_k_min -11
_diffrn_reflns_limit_l_max 13
_diffrn_reflns_limit_l_min -12
_diffrn_reflns_number 8018
_diffrn_reflns_theta_full 26.90
_diffrn_reflns_theta_max 28.24
_diffrn_reflns_theta_min 2.05
_diffrn_standards_decay_% 0.0
_diffrn_standards_number 234
_exptl_absorpt_coefficient_mu 0.971
_exptl_absorpt_correction_T_max 0.901
_exptl_absorpt_correction_T_min 0.781
_exptl_absorpt_correction_type multi-scan
_exptl_absorpt_process_details 'Bruker SADABS (Bruker, 1999)'
_exptl_crystal_colour colourless
_exptl_crystal_density_diffrn 1.596
_exptl_crystal_density_method 'not measured'
_exptl_crystal_description irregular
_exptl_crystal_F_000 340
_exptl_crystal_size_max 0.29
_exptl_crystal_size_mid 0.20
_exptl_crystal_size_min 0.11
_refine_diff_density_max 0.353
_refine_diff_density_min -0.265
_refine_diff_density_rms 0.054
_refine_ls_extinction_method none
_refine_ls_goodness_of_fit_ref 1.100
_refine_ls_hydrogen_treatment mixed
_refine_ls_matrix_type full
_refine_ls_number_parameters 210
_refine_ls_number_reflns 3100
_refine_ls_number_restraints 4
_refine_ls_restrained_S_all 1.100
_refine_ls_R_factor_all 0.0245
_refine_ls_R_factor_gt 0.0240
_refine_ls_shift/su_max 0.001
_refine_ls_shift/su_mean 0.000
_refine_ls_structure_factor_coef Fsqd
_refine_ls_weighting_details 'calc w=1/[\s^2^(Fo^2^)+(0.0300P)^2^+0.3000P] where P=(Fo^2^+2Fc^2^)/3'
_refine_ls_weighting_scheme calc
_refine_ls_wR_factor_gt 0.0634
_refine_ls_wR_factor_ref 0.0637
_reflns_number_gt 3035
_reflns_number_total 3100
_reflns_threshold_expression I>2\s(I)
_cod_data_source_file dmaxpycompound5.cif
_cod_data_source_block znpyrax
_cod_database_code 1500035

loop_
_symmetry_equiv_pos_as_xyz
'x, y, z'
'-x, -y, -z'

loop_
_atom_site_label
_atom_site_type_symbol
_atom_site_fract_x
_atom_site_fract_y
_atom_site_fract_z
_atom_site_U_iso_or_equiv
_atom_site_adp_type
_atom_site_occupancy
_atom_site_symmetry_multiplicity
_atom_site_calc_flag
_atom_site_refinement_flags
_atom_site_disorder_assembly
_atom_site_disorder_group
Zn Zn 0.5000 0.5000 0.5000 0.01395(7) Uani 1 2 d S . .
N1P N 0.33922(14) 0.75519(14) 0.47032(11) 0.0163(2) Uani 1 1 d . . .
C2P C 0.36073(18) 0.86651(17) 0.54365(14) 0.0194(3) Uani 1 1 d . . .
H2P H 0.4426 0.8290 0.6134 0.023 Uiso 1 1 d R . .
C3P C 0.26912(19) 1.03315(17) 0.52258(14) 0.0211(3) Uani 1 1 d . . .
H3P H 0.2881 1.1080 0.5766 0.025 Uiso 1 1 d R . .
C4P C 0.14950(19) 1.08897(17) 0.42097(14) 0.0203(3) Uani 1 1 d . . .
H4P H 0.0854 1.2029 0.4039 0.024 Uiso 1 1 d R . .
C5P C 0.12477(18) 0.97564(17) 0.34504(14) 0.0200(3) Uani 1 1 d . . .
H5P H 0.0434 1.0104 0.2750 0.024 Uiso 1 1 d R . .
C6P C 0.22127(18) 0.81060(17) 0.37315(13) 0.0177(3) Uani 1 1 d . . .
H6P H 0.2032 0.7333 0.3215 0.021 Uiso 1 1 d R . .
N1 N 0.10472(15) 0.46536(14) 0.25822(11) 0.0161(2) Uani 1 1 d . . .
N2 N -0.05953(15) 0.49516(14) 0.29050(11) 0.0172(2) Uani 1 1 d . . .
N3 N -0.12883(14) 0.42388(14) 0.20585(11) 0.0163(2) Uani 1 1 d . . .
C3A C -0.00041(17) 0.34733(16) 0.11871(13) 0.0144(2) Uani 1 1 d . . .
N4 N -0.00465(14) 0.25630(14) 0.01425(11) 0.0156(2) Uani 1 1 d . . .
C4 C -0.16467(18) 0.23561(18) -0.01147(14) 0.0199(3) Uani 1 1 d . . .
H41 H -0.2101 0.2025 0.0730 0.024 Uiso 1 1 d R . .
H42 H -0.1401 0.1511 -0.0767 0.024 Uiso 1 1 d R . .
H43 H -0.2507 0.3393 -0.0480 0.024 Uiso 1 1 d R . .
C5 C 0.14028(17) 0.19054(16) -0.06818(13) 0.0158(3) Uani 1 1 d . . .
O5 O 0.14446(13) 0.11074(12) -0.16369(10) 0.0210(2) Uani 1 1 d . . .
N6 N 0.28849(14) 0.21754(14) -0.03625(11) 0.0159(2) Uani 1 1 d . . .
C6 C 0.43743(18) 0.15186(18) -0.13041(14) 0.0218(3) Uani 1 1 d . . .
H61 H 0.4165 0.2225 -0.2132 0.026 Uiso 1 1 d R . .
H62 H 0.4531 0.0413 -0.1523 0.026 Uiso 1 1 d R . .
H63 H 0.5420 0.1478 -0.0885 0.026 Uiso 1 1 d R . .
C7 C 0.30359(17) 0.30472(16) 0.07115(13) 0.0163(3) Uani 1 1 d . . .
O7 O 0.43992(13) 0.31864(13) 0.09108(10) 0.0223(2) Uani 1 1 d . . .
C7A C 0.14559(17) 0.37143(16) 0.14905(13) 0.0147(2) Uani 1 1 d . . .
O1W O 0.53138(12) 0.48345(12) 0.28531(10) 0.01728(19) Uani 1 1 d D . .
H11W H 0.487(2) 0.4391(19) 0.2370(15) 0.021 Uiso 1 1 d D . .
H12W H 0.6304(14) 0.467(2) 0.2531(17) 0.021 Uiso 1 1 d D . .
O2W O 0.28793(12) 0.43318(12) 0.49048(10) 0.01730(19) Uani 1 1 d D . .
H21W H 0.2110(18) 0.452(2) 0.5507(14) 0.021 Uiso 1 1 d D . .
H22W H 0.2277(19) 0.456(2) 0.4226(13) 0.021 Uiso 1 1 d D . .

loop_
_atom_site_aniso_label
_atom_site_aniso_U_11
_atom_site_aniso_U_22
_atom_site_aniso_U_33
_atom_site_aniso_U_23
_atom_site_aniso_U_13
_atom_site_aniso_U_12
Zn 0.01354(11) 0.01559(11) 0.01333(11) -0.00264(8) -0.00130(7) -0.00596(8)
N1P 0.0162(5) 0.0178(5) 0.0156(5) -0.0028(4) -0.0008(4) -0.0071(4)
C2P 0.0197(7) 0.0224(7) 0.0179(6) -0.0034(5) -0.0031(5) -0.0093(5)
C3P 0.0251(7) 0.0204(7) 0.0207(7) -0.0049(5) 0.0003(5) -0.0115(6)
C4P 0.0223(7) 0.0165(6) 0.0207(7) -0.0002(5) 0.0017(5) -0.0066(5)
C5P 0.0199(7) 0.0224(7) 0.0170(6) 0.0001(5) -0.0027(5) -0.0074(5)
C6P 0.0192(6) 0.0196(6) 0.0157(6) -0.0037(5) -0.0011(5) -0.0086(5)
N1 0.0167(5) 0.0183(5) 0.0136(5) -0.0020(4) -0.0003(4) -0.0072(4)
N2 0.0171(5) 0.0203(6) 0.0149(5) -0.0025(4) -0.0010(4) -0.0077(4)
N3 0.0155(5) 0.0195(5) 0.0141(5) -0.0018(4) -0.0013(4) -0.0070(4)
C3A 0.0155(6) 0.0157(6) 0.0122(6) 0.0000(4) -0.0025(5) -0.0062(5)
N4 0.0152(5) 0.0193(5) 0.0143(5) -0.0034(4) -0.0015(4) -0.0084(4)
C4 0.0173(6) 0.0258(7) 0.0209(7) -0.0043(5) -0.0030(5) -0.0124(5)
C5 0.0177(6) 0.0158(6) 0.0147(6) 0.0001(5) -0.0019(5) -0.0073(5)
O5 0.0243(5) 0.0239(5) 0.0177(5) -0.0074(4) 0.0001(4) -0.0116(4)
N6 0.0151(5) 0.0181(5) 0.0148(5) -0.0039(4) 0.0009(4) -0.0065(4)
C6 0.0187(7) 0.0261(7) 0.0209(7) -0.0079(5) 0.0052(5) -0.0089(6)
C7 0.0175(6) 0.0166(6) 0.0155(6) -0.0012(5) -0.0014(5) -0.0074(5)
O7 0.0158(5) 0.0303(5) 0.0238(5) -0.0097(4) 0.0013(4) -0.0113(4)
C7A 0.0151(6) 0.0163(6) 0.0132(6) -0.0011(5) -0.0019(5) -0.0067(5)
O1W 0.0158(5) 0.0237(5) 0.0149(5) -0.0050(4) -0.0001(4) -0.0099(4)
O2W 0.0158(5) 0.0247(5) 0.0135(4) -0.0044(4) -0.0002(4) -0.0097(4)

loop_
_atom_type_symbol
_atom_type_description
_atom_type_scat_dispersion_real
_atom_type_scat_dispersion_imag
_atom_type_scat_source
C C 0.0033 0.0016 'International Tables Vol C Tables 4.2.6.8 and 6.1.1.4'
H H 0.0000 0.0000 'International Tables Vol C Tables 4.2.6.8 and 6.1.1.4'
N N 0.0061 0.0033 'International Tables Vol C Tables 4.2.6.8 and 6.1.1.4'
O O 0.0106 0.0060 'International Tables Vol C Tables 4.2.6.8 and 6.1.1.4'
Zn Zn 0.2839 1.4301 'International Tables Vol C Tables 4.2.6.8 and 6.1.1.4'

loop_
_geom_angle_atom_site_label_1
_geom_angle_atom_site_label_2
_geom_angle_atom_site_label_3
_geom_angle
_geom_angle_site_symmetry_1
_geom_angle_site_symmetry_3
_geom_angle_publ_flag
O2W Zn O2W 180.0 . 2_666 ?
O2W Zn N1P 87.83(4) . 2_666 ?
O2W Zn N1P 92.17(4) 2_666 2_666 ?
O2W Zn N1P 92.17(4) . . ?
O2W Zn N1P 87.83(4) 2_666 . ?
N1P Zn N1P 180.0 2_666 . ?
O2W Zn O1W 88.09(4) . . ?
O2W Zn O1W 91.91(4) 2_666 . ?
N1P Zn O1W 90.85(4) 2_666 . ?
N1P Zn O1W 89.15(4) . . ?
O2W Zn O1W 91.91(4) . 2_666 ?
O2W Zn O1W 88.09(4) 2_666 2_666 ?
N1P Zn O1W 89.15(4) 2_666 2_666 ?
N1P Zn O1W 90.85(4) . 2_666 ?
O1W Zn O1W 180.0 . 2_666 ?
C2P N1P C6P 117.60(12) . . ?
C2P N1P Zn 120.63(9) . . ?
C6P N1P Zn 121.64(9) . . ?
N1P C2P C3P 123.10(13) . . ?
N1P C2P H2P 118.5 . . ?
C3P C2P H2P 118.4 . . ?
C2P C3P C4P 118.80(13) . . ?
C2P C3P H3P 120.6 . . ?
C4P C3P H3P 120.6 . . ?
C3P C4P C5P 118.83(13) . . ?
C3P C4P H4P 120.6 . . ?
C5P C4P H4P 120.6 . . ?
C6P C5P C4P 118.75(13) . . ?
C6P C5P H5P 120.6 . . ?
C4P C5P H5P 120.6 . . ?
N1P C6P C5P 122.91(12) . . ?
N1P C6P H6P 118.6 . . ?
C5P C6P H6P 118.5 . . ?
N2 N1 C7A 106.26(11) . . ?
N1 N2 N3 111.82(11) . . ?
C3A N3 N2 105.12(10) . . ?
N3 C3A N4 127.63(12) . . ?
N3 C3A C7A 109.41(11) . . ?
N4 C3A C7A 122.95(12) . . ?
C3A N4 C5 119.27(11) . . ?
C3A N4 C4 119.81(11) . . ?
C5 N4 C4 120.88(11) . . ?
N4 C4 H41 109.5 . . ?
N4 C4 H42 109.4 . . ?
H41 C4 H42 109.5 . . ?
N4 C4 H43 109.5 . . ?
H41 C4 H43 109.5 . . ?
H42 C4 H43 109.5 . . ?
O5 C5 N4 122.64(12) . . ?
O5 C5 N6 120.36(12) . . ?
N4 C5 N6 116.99(11) . . ?
C7 N6 C5 126.73(11) . . ?
C7 N6 C6 118.06(11) . . ?
C5 N6 C6 115.16(11) . . ?
N6 C6 H61 109.5 . . ?
N6 C6 H62 109.4 . . ?
H61 C6 H62 109.5 . . ?
N6 C6 H63 109.5 . . ?
H61 C6 H63 109.5 . . ?
H62 C6 H63 109.5 . . ?
O7 C7 N6 121.41(12) . . ?
O7 C7 C7A 126.40(12) . . ?
N6 C7 C7A 112.18(11) . . ?
N1 C7A C3A 107.39(11) . . ?
N1 C7A C7 130.78(12) . . ?
C3A C7A C7 121.82(12) . . ?
Zn O1W H11W 126.7(12) . . ?
Zn O1W H12W 116.0(12) . . ?
H11W O1W H12W 107.7(17) . . ?
Zn O2W H21W 123.1(12) . . ?
Zn O2W H22W 121.7(12) . . ?
H21W O2W H22W 100.0(17) . . ?

loop_
_geom_bond_atom_site_label_1
_geom_bond_atom_site_label_2
_geom_bond_distance
_geom_bond_site_symmetry_2
_geom_bond_publ_flag
Zn O2W 2.1000(10) . ?
Zn O2W 2.1001(10) 2_666 ?
Zn N1P 2.1453(11) 2_666 ?
Zn N1P 2.1453(11) . ?
Zn O1W 2.1456(10) . ?
Zn O1W 2.1456(10) 2_666 ?
N1P C2P 1.3437(17) . ?
N1P C6P 1.3448(17) . ?
C2P C3P 1.382(2) . ?
C2P H2P 0.9500 . ?
C3P C4P 1.386(2) . ?
C3P H3P 0.9500 . ?
C4P C5P 1.387(2) . ?
C4P H4P 0.9500 . ?
C5P C6P 1.386(2) . ?
C5P H5P 0.9500 . ?
C6P H6P 0.9500 . ?
N1 N2 1.3251(16) . ?
N1 C7A 1.3628(17) . ?
N2 N3 1.3679(16) . ?
N3 C3A 1.3353(17) . ?
C3A N4 1.3721(17) . ?
C3A C7A 1.3789(18) . ?
N4 C5 1.3772(17) . ?
N4 C4 1.4661(17) . ?
C4 H41 0.9800 . ?
C4 H42 0.9800 . ?
C4 H43 0.9800 . ?
C5 O5 1.2166(16) . ?
C5 N6 1.4149(17) . ?
N6 C7 1.4030(17) . ?
N6 C6 1.4698(17) . ?
C6 H61 0.9800 . ?
C6 H62 0.9800 . ?
C6 H63 0.9800 . ?
C7 O7 1.2283(17) . ?
C7 C7A 1.4314(18) . ?
O1W H11W 0.830(9) . ?
O1W H12W 0.837(9) . ?
O2W H21W 0.832(9) . ?
O2W H22W 0.830(9) . ?

loop_
_geom_hbond_atom_site_label_D
_geom_hbond_atom_site_label_H
_geom_hbond_atom_site_label_A
_geom_hbond_distance_DH
_geom_hbond_distance_HA
_geom_hbond_distance_DA
_geom_hbond_angle_DHA
_geom_hbond_site_symmetry_A
O1W H11W O7 0.830(9) 2.007(10) 2.8153(14) 164.3(17) .
O1W H12W N3 0.837(9) 1.943(10) 2.7730(15) 171.5(17) 1_655
O2W H21W N2 0.832(9) 1.938(10) 2.7609(15) 169.9(17) 2_566
O2W H22W N1 0.830(9) 1.960(10) 2.7792(15) 169.3(17) .
